data_7057344
loop_
_publ_author_name
'Liu, Xiaolin'
'McMillen, Colin D.'
'Thrasher, Joseph S.'

_publ_section_title
;
 Cooperative intermolecular S--Cl&#x22EF;O and F&#x22EF;F associations in
 the crystal packing of \a,\w-di(sulfonyl chloride) perfluoroalkanes,
 ClSO2(CF2)nSO2Cl, where n = 4, 6
;
_journal_issue 13
_journal_name_full 'New Journal of Chemistry'
_journal_page_first 10484
_journal_paper_doi 10.1039/C8NJ00536B
_journal_volume 42
_journal_year 2018
_chemical_formula_sum 'C4 Cl2 F8 O4 S2'
_chemical_formula_weight 399.06
_space_group_crystal_system monoclinic
_space_group_IT_number 14
_space_group_name_Hall '-P 2ybc'
_space_group_name_H-M_alt 'P 1 21/c 1'
_symmetry_space_group_name_Hall '-P 2ybc'
_symmetry_space_group_name_H-M 'P 1 21/c 1'
_atom_sites_solution_primary dual
_atom_sites_solution_secondary difmap
_audit_creation_method SHELXL-2014/7
_audit_update_record
;
2018-01-29 deposited with the CCDC.
2018-04-25 downloaded from the CCDC.
;
_cell_angle_alpha 90
_cell_angle_beta 114.278(5)
_cell_angle_gamma 90
_cell_formula_units_Z 2
_cell_length_a 5.4994(11)
_cell_length_b 19.724(4)
_cell_length_c 6.2190(12)
_cell_measurement_reflns_used 1720
_cell_measurement_temperature 299(2)
_cell_measurement_theta_max 26.7042
_cell_measurement_theta_min 4.0651
_cell_volume 614.9(2)
_computing_cell_refinement 'Rigaku CrystalClear'
_computing_data_collection 'Rigaku CrystalClear'
_computing_data_reduction 'Rigaku CrystalClear'
_computing_molecular_graphics 'Bruker SHELXTL'
_computing_publication_material 'Bruker SHELXTL'
_computing_structure_refinement 'SHELXL-2014 (Sheldrick 2014)'
_computing_structure_solution 'SHELXT-2014 (Sheldrick 2014)'
_diffrn_ambient_temperature 299(2)
_diffrn_measured_fraction_theta_full 0.998
_diffrn_measured_fraction_theta_max 0.998
_diffrn_measurement_device_type 'Mercury CCD'
_diffrn_measurement_method '\w scans'
_diffrn_radiation_type MoK\a
_diffrn_radiation_wavelength 0.71073
_diffrn_reflns_av_R_equivalents 0.0564
_diffrn_reflns_av_unetI/netI 0.0387
_diffrn_reflns_Laue_measured_fraction_full 0.998
_diffrn_reflns_Laue_measured_fraction_max 0.998
_diffrn_reflns_limit_h_max 6
_diffrn_reflns_limit_h_min -6
_diffrn_reflns_limit_k_max 23
_diffrn_reflns_limit_k_min -23
_diffrn_reflns_limit_l_max 7
_diffrn_reflns_limit_l_min -7
_diffrn_reflns_number 4905
_diffrn_reflns_point_group_measured_fraction_full 0.998
_diffrn_reflns_point_group_measured_fraction_max 0.998
_diffrn_reflns_theta_full 25.239
_diffrn_reflns_theta_max 25.239
_diffrn_reflns_theta_min 3.740
_diffrn_source 'fine focus sealed tube'
_exptl_absorpt_coefficient_mu 0.978
_exptl_absorpt_correction_T_max 1.0000
_exptl_absorpt_correction_T_min 0.6877
_exptl_absorpt_correction_type multi-scan
_exptl_absorpt_process_details 'REQAB, CrystalClear'
_exptl_crystal_colour colorless
_exptl_crystal_density_diffrn 2.155
_exptl_crystal_description plate
_exptl_crystal_F_000 388
_exptl_crystal_size_max 0.380
_exptl_crystal_size_mid 0.300
_exptl_crystal_size_min 0.070
_refine_diff_density_max 0.442
_refine_diff_density_min -0.474
_refine_diff_density_rms 0.108
_refine_ls_extinction_coef 0.009(5)
_refine_ls_extinction_expression Fc^*^=kFc[1+0.001xFc^2^\l^3^/sin(2\q)]^-1/4^
_refine_ls_extinction_method 'SHELXL-2014/7 (Sheldrick 2014'
_refine_ls_goodness_of_fit_ref 1.175
_refine_ls_hydrogen_treatment undef
_refine_ls_matrix_type full
_refine_ls_number_parameters 92
_refine_ls_number_reflns 1119
_refine_ls_number_restraints 0
_refine_ls_restrained_S_all 1.175
_refine_ls_R_factor_all 0.1148
_refine_ls_R_factor_gt 0.0892
_refine_ls_shift/su_max 0.000
_refine_ls_shift/su_mean 0.000
_refine_ls_structure_factor_coef Fsqd
_refine_ls_weighting_details 'w=1/[\s^2^(Fo^2^)+(0.0392P)^2^+2.3138P] where P=(Fo^2^+2Fc^2^)/3'
_refine_ls_weighting_scheme calc
_refine_ls_wR_factor_gt 0.1808
_refine_ls_wR_factor_ref 0.1987
_reflns_Friedel_coverage 0.000
_reflns_number_gt 782
_reflns_number_total 1119
_reflns_threshold_expression 'I > 2\s(I)'
_cod_data_source_file c8nj00536b2.cif
_cod_data_source_block C4
_cod_depositor_comments 'Adding full bibliography for 7057344--7057345.cif.'
_cod_database_code 7057344
_shelx_shelxl_version_number 2014/7
_shelx_space_group_comment
;
The symmetry employed for this shelxl refinement is uniquely defined
by the following loop, which should always be used as a source of
symmetry information in preference to the above space-group names.
They are only intended as comments.
;
_shelx_estimated_absorpt_t_min 0.707
_shelx_estimated_absorpt_t_max 0.935

loop_
_space_group_symop_operation_xyz
'x, y, z'
'-x, y+1/2, -z+1/2'
'-x, -y, -z'
'x, -y-1/2, z-1/2'

loop_
_atom_site_label
_atom_site_type_symbol
_atom_site_fract_x
_atom_site_fract_y
_atom_site_fract_z
_atom_site_U_iso_or_equiv
_atom_site_adp_type
_atom_site_occupancy
_atom_site_site_symmetry_order
_atom_site_calc_flag
S1 S 0.4584(4) 0.34499(10) 0.6942(4) 0.0806(8) Uani 1 1 d
Cl1 Cl 0.1133(5) 0.29838(12) 0.5114(4) 0.1005(9) Uani 1 1 d
C1 C 0.3301(15) 0.4175(4) 0.8103(13) 0.0723(19) Uani 1 1 d
C2 C 0.5493(14) 0.4708(3) 0.9466(13) 0.0669(17) Uani 1 1 d
F1 F 0.1412(11) 0.4467(3) 0.6275(9) 0.123(2) Uani 1 1 d
F2 F 0.2249(11) 0.3926(3) 0.9495(10) 0.1125(19) Uani 1 1 d
F3 F 0.7426(9) 0.4373(2) 1.1220(9) 0.1040(18) Uani 1 1 d
F4 F 0.6480(12) 0.4948(3) 0.8006(10) 0.1105(19) Uani 1 1 d
O1 O 0.5639(16) 0.3708(4) 0.5401(14) 0.133(3) Uani 1 1 d
O2 O 0.6126(14) 0.3029(3) 0.8861(13) 0.125(3) Uani 1 1 d

loop_
_atom_site_aniso_label
_atom_site_aniso_U_11
_atom_site_aniso_U_22
_atom_site_aniso_U_33
_atom_site_aniso_U_23
_atom_site_aniso_U_13
_atom_site_aniso_U_12
S1 0.0713(13) 0.0730(13) 0.0947(15) -0.0077(10) 0.0313(11) 0.0020(9)
Cl1 0.0825(15) 0.1002(17) 0.1067(18) -0.0289(13) 0.0266(12) -0.0104(11)
C1 0.073(5) 0.073(5) 0.064(4) 0.000(3) 0.022(4) -0.002(4)
C2 0.063(4) 0.065(4) 0.068(4) 0.006(3) 0.022(3) 0.004(3)
F1 0.102(4) 0.097(4) 0.104(4) -0.017(3) -0.024(3) 0.032(3)
F2 0.110(4) 0.131(4) 0.122(4) -0.036(3) 0.073(4) -0.040(3)
F3 0.078(3) 0.086(3) 0.104(4) -0.017(3) -0.007(3) 0.020(2)
F4 0.145(5) 0.100(4) 0.128(4) -0.023(3) 0.097(4) -0.030(3)
O1 0.170(7) 0.118(5) 0.173(7) -0.036(5) 0.133(6) -0.038(5)
O2 0.113(5) 0.084(4) 0.121(5) -0.002(4) -0.007(4) 0.030(4)

loop_
_atom_type_symbol
_atom_type_description
_atom_type_scat_dispersion_real
_atom_type_scat_dispersion_imag
_atom_type_scat_source
C C 0.0033 0.0016 'International Tables Vol C Tables 4.2.6.8 and 6.1.1.4'
O O 0.0106 0.0060 'International Tables Vol C Tables 4.2.6.8 and 6.1.1.4'
F F 0.0171 0.0103 'International Tables Vol C Tables 4.2.6.8 and 6.1.1.4'
S S 0.1246 0.1234 'International Tables Vol C Tables 4.2.6.8 and 6.1.1.4'
Cl Cl 0.1484 0.1585 'International Tables Vol C Tables 4.2.6.8 and 6.1.1.4'

loop_
_geom_angle_atom_site_label_1
_geom_angle_atom_site_label_2
_geom_angle_atom_site_label_3
_geom_angle
_geom_angle_site_symmetry_1
_geom_angle_site_symmetry_3
O1 S1 O2 121.0(5) . .
O1 S1 C1 108.3(4) . .
O2 S1 C1 108.3(4) . .
O1 S1 Cl1 110.0(4) . .
O2 S1 Cl1 108.1(3) . .
C1 S1 Cl1 98.7(3) . .
O1 S1 F1 92.9(4) . .
O2 S1 F1 136.4(4) . .
C1 S1 F1 29.2(2) . .
Cl1 S1 F1 81.05(15) . .
S1 Cl1 O2 28.96(17) . .
S1 Cl1 O1 28.10(18) . .
O2 Cl1 O1 52.2(3) . .
S1 Cl1 C1 39.04(17) . .
O2 Cl1 C1 55.8(2) . .
O1 Cl1 C1 55.4(2) . .
S1 Cl1 F1 58.02(13) . .
O2 Cl1 F1 80.34(16) . .
O1 Cl1 F1 62.1(2) . .
C1 Cl1 F1 25.61(16) . .
S1 Cl1 F2 55.35(12) . .
O2 Cl1 F2 58.70(19) . .
O1 Cl1 F2 77.95(17) . .
C1 Cl1 F2 24.77(17) . .
F1 Cl1 F2 40.80(16) . .
S1 Cl1 O2 160.37(19) . 4_465
O2 Cl1 O2 132.3(2) . 4_465
O1 Cl1 O2 167.3(2) . 4_465
C1 Cl1 O2 137.2(2) . 4_465
F1 Cl1 O2 128.0(2) . 4_465
F2 Cl1 O2 114.72(19) . 4_465
S1 Cl1 Cl1 113.22(9) . 4_565
O2 Cl1 Cl1 112.66(17) . 4_565
O1 Cl1 Cl1 90.63(14) . 4_565
C1 Cl1 Cl1 144.89(18) . 4_565
F1 Cl1 Cl1 134.17(16) . 4_565
F2 Cl1 Cl1 168.43(11) . 4_565
O2 Cl1 Cl1 76.67(17) 4_465 4_565
F1 C1 F2 109.1(7) . .
F1 C1 C2 109.5(6) . .
F2 C1 C2 110.1(6) . .
F1 C1 S1 106.9(5) . .
F2 C1 S1 107.8(5) . .
C2 C1 S1 113.3(5) . .
F1 C1 Cl1 80.3(4) . .
F2 C1 Cl1 86.8(4) . .
C2 C1 Cl1 155.1(5) . .
S1 C1 Cl1 42.23(17) . .
F4 C2 F3 108.8(6) . .
F4 C2 C2 110.3(7) . 3_667
F3 C2 C2 108.6(7) . 3_667
F4 C2 C1 108.1(6) . .
F3 C2 C1 106.7(6) . .
C2 C2 C1 114.1(7) 3_667 .
F4 C2 F1 90.7(5) . .
F3 C2 F1 138.4(5) . .
C2 C2 F1 97.6(6) 3_667 .
C1 C2 F1 31.8(3) . .
F4 C2 F1 99.8(5) . 3_667
F3 C2 F1 64.7(3) . 3_667
C2 C2 F1 51.6(5) 3_667 3_667
C1 C2 F1 152.0(5) . 3_667
F1 C2 F1 149.2(3) . 3_667
C1 F1 F2 35.5(4) . .
C1 F1 C2 38.7(4) . .
F2 F1 C2 63.2(3) . .
C1 F1 S1 43.8(4) . .
F2 F1 S1 65.9(2) . .
C2 F1 S1 71.0(2) . .
C1 F1 F3 87.5(4) . 3_667
F2 F1 F3 88.5(3) . 3_667
C2 F1 F3 54.8(2) . 3_667
S1 F1 F3 125.7(2) . 3_667
C1 F1 F1 154.9(5) . 3_566
F2 F1 F1 141.7(4) . 3_566
C2 F1 F1 117.1(4) . 3_566
S1 F1 F1 152.4(4) . 3_566
F3 F1 F1 67.8(2) 3_667 3_566
C1 F2 F1 35.4(4) . .
C1 F2 Cl1 68.5(4) . .
F1 F2 Cl1 66.08(19) . .
C2 F3 F1 88.4(4) . 3_667
C2 F3 F1 144.3(4) . 1_656
F1 F3 F1 56.32(19) 3_667 1_656
C2 F4 F1 60.2(4) . .
S1 O1 Cl1 41.9(2) . .
S1 O1 F1 59.2(3) . .
Cl1 O1 F1 62.26(19) . .
S1 O1 F1 133.0(5) . 1_655
Cl1 O1 F1 173.6(4) . 1_655
F1 O1 F1 120.1(3) . 1_655
S1 O2 Cl1 42.9(2) . .
S1 O2 Cl1 136.3(5) . 4_666
Cl1 O2 Cl1 129.3(2) . 4_666

loop_
_geom_bond_atom_site_label_1
_geom_bond_atom_site_label_2
_geom_bond_distance
_geom_bond_site_symmetry_2
S1 O1 1.404(7) .
S1 O2 1.415(6) .
S1 C1 1.866(8) .
S1 Cl1 1.991(3) .
S1 F1 2.578(5) .
Cl1 O2 2.778(7) .
Cl1 O1 2.801(7) .
Cl1 C1 2.928(8) .
Cl1 F1 3.002(6) .
Cl1 F2 3.143(6) .
Cl1 O2 3.227(7) 4_465
Cl1 Cl1 3.649(3) 4_565
C1 F1 1.317(8) .
C1 F2 1.319(9) .
C1 C2 1.561(10) .
C2 F4 1.322(8) .
C2 F3 1.343(8) .
C2 C2 1.535(14) 3_667
C2 F1 2.354(8) .
C2 F1 2.975(9) 3_667
F1 F2 2.146(9) .
F1 F3 2.692(7) 3_667
F1 F1 2.705(10) 3_566
F3 F1 2.692(7) 3_667
F3 F1 3.009(7) 1_656
O1 F1 3.347(10) 1_655
O2 Cl1 3.227(7) 4_666
